data_7054546
loop_
_publ_author_name
'Yi, Hai'
'Albrecht, Markus'
'Valkonen, Arto'
'Rissanen, Kari'

_publ_section_title
;
 Perfluoro-1,1&#x2032;-biphenyl and perfluoronaphthalene and their
 derivatives as \p-acceptors for anions
;
_journal_issue 1
_journal_name_full 'New J. Chem.'
_journal_page_first 746
_journal_paper_doi 10.1039/C4NJ01654H
_journal_volume 39
_journal_year 2015
_chemical_formula_moiety 'C26 H28 F8 N4, 2(Br)'
_chemical_formula_sum 'C26 H28 Br2 F8 N4'
_chemical_formula_weight 708.34
_chemical_name_systematic
;
 ?
;
_space_group_IT_number 5
_symmetry_cell_setting monoclinic
_symmetry_space_group_name_Hall 'C 2y'
_symmetry_space_group_name_H-M 'C 1 2 1'
_atom_sites_solution_hydrogens geom
_atom_sites_solution_primary direct
_atom_sites_solution_secondary difmap
_audit_creation_method SHELXL-97
_cell_angle_alpha 90.00
_cell_angle_beta 92.828(5)
_cell_angle_gamma 90.00
_cell_formula_units_Z 2
_cell_length_a 13.0391(5)
_cell_length_b 6.8246(3)
_cell_length_c 15.9891(10)
_cell_measurement_reflns_used 1201
_cell_measurement_temperature 173(2)
_cell_measurement_theta_max 26.7250
_cell_measurement_theta_min 3.5680
_cell_volume 1421.08(12)
_computing_cell_refinement CrysAlisPro
_computing_data_collection 'CrysAlisPro (Agilent Technologies, 2013)'
_computing_data_reduction CrysAlisPro
_computing_molecular_graphics 'ORTEP-3 (Farrugia, 1997); MERCURY (Macrae, <i>et al.</i>, 2008)'
_computing_publication_material SHELXL-97
_computing_structure_refinement 'SHELXL-97 (Sheldrick, 2008)'
_computing_structure_solution 'SIR-2004 (Burla, et al., 2005)'
_diffrn_ambient_temperature 173(2)
_diffrn_detector_area_resol_mean 16.0107
_diffrn_measured_fraction_theta_full 0.996
_diffrn_measured_fraction_theta_max 0.996
_diffrn_measurement_device_type 'SuperNova, Single source at offset, Eos'
_diffrn_measurement_method '\w scans'
_diffrn_radiation_monochromator mirror
_diffrn_radiation_source 'SuperNova (Mo) X-ray Source'
_diffrn_radiation_type MoK\a
_diffrn_radiation_wavelength 0.71073
_diffrn_reflns_av_R_equivalents 0.0245
_diffrn_reflns_av_sigmaI/netI 0.0448
_diffrn_reflns_limit_h_max 15
_diffrn_reflns_limit_h_min -12
_diffrn_reflns_limit_k_max 7
_diffrn_reflns_limit_k_min -8
_diffrn_reflns_limit_l_max 19
_diffrn_reflns_limit_l_min -12
_diffrn_reflns_number 2711
_diffrn_reflns_theta_full 25.25
_diffrn_reflns_theta_max 25.25
_diffrn_reflns_theta_min 3.13
_exptl_absorpt_coefficient_mu 2.928
_exptl_absorpt_correction_T_max 0.9173
_exptl_absorpt_correction_T_min 0.6678
_exptl_absorpt_correction_type multi-scan
_exptl_absorpt_process_details
;
CrysAlisPro, Agilent Technologies,
Version 1.171.36.28 (release 01-02-2013 CrysAlis171 .NET)
(compiled Feb  1 2013,16:14:44)
Empirical absorption correction using spherical harmonics,
 implemented in SCALE3 ABSPACK scaling algorithm.
;
_exptl_crystal_colour colourless
_exptl_crystal_density_diffrn 1.655
_exptl_crystal_density_method 'not measured'
_exptl_crystal_description plate
_exptl_crystal_F_000 708
_exptl_crystal_size_max 0.15
_exptl_crystal_size_mid 0.10
_exptl_crystal_size_min 0.03
_refine_diff_density_max 0.646
_refine_diff_density_min -0.358
_refine_diff_density_rms 0.070
_refine_ls_abs_structure_details 'Flack H D (1983), Acta Cryst. A39, 876-881'
_refine_ls_abs_structure_Flack 0.015(15)
_refine_ls_extinction_method none
_refine_ls_goodness_of_fit_ref 1.052
_refine_ls_hydrogen_treatment constr
_refine_ls_matrix_type full
_refine_ls_number_parameters 190
_refine_ls_number_reflns 2013
_refine_ls_number_restraints 1
_refine_ls_restrained_S_all 1.052
_refine_ls_R_factor_all 0.0461
_refine_ls_R_factor_gt 0.0382
_refine_ls_shift/su_max 0.000
_refine_ls_shift/su_mean 0.000
_refine_ls_structure_factor_coef Fsqd
_refine_ls_weighting_details 'calc w=1/[\s^2^(Fo^2^)+(0.0587P)^2^+0.0000P] where P=(Fo^2^+2Fc^2^)/3'
_refine_ls_weighting_scheme calc
_refine_ls_wR_factor_gt 0.0967
_refine_ls_wR_factor_ref 0.1038
_reflns_number_gt 1774
_reflns_number_total 2013
_reflns_threshold_expression >2\s(I)
_cod_data_source_file c4nj01654h2.cif
_cod_data_source_block 3
_cod_depositor_comments 'Adding full bibliography for 7054546--7054547.cif.'
_cod_original_sg_symbol_H-M C2
_cod_database_code 7054546

loop_
_symmetry_equiv_pos_as_xyz
'x, y, z'
'-x, y, -z'
'x+1/2, y+1/2, z'
'-x+1/2, y+1/2, -z'

loop_
_atom_site_label
_atom_site_type_symbol
_atom_site_fract_x
_atom_site_fract_y
_atom_site_fract_z
_atom_site_U_iso_or_equiv
_atom_site_adp_type
_atom_site_occupancy
_atom_site_symmetry_multiplicity
_atom_site_calc_flag
_atom_site_refinement_flags
_atom_site_disorder_assembly
_atom_site_disorder_group
Br1 Br 0.54416(10) 0.2920(2) 0.26070(7) 0.0503(3) Uani 0.92 1 d P A 1
Br1B Br 0.5412(12) 0.288(4) 0.3024(10) 0.061(4) Uani 0.08 1 d P B 2
F9 F 0.3349(2) -0.1179(5) 0.1760(2) 0.0413(8) Uani 1 1 d . . .
F10 F 0.4958(2) -0.1163(5) 0.0825(2) 0.0395(8) Uani 1 1 d . . .
F12 F 0.4003(2) 0.5074(5) -0.0232(2) 0.0400(8) Uani 1 1 d . . .
F13 F 0.2460(2) 0.5153(5) 0.07758(19) 0.0384(7) Uani 1 1 d . . .
N1 N 0.2210(3) 0.2779(9) 0.2758(2) 0.0291(9) Uani 1 1 d . . .
N2 N 0.2543(5) 0.3940(9) 0.4272(3) 0.0559(15) Uani 1 1 d . . .
C1 C 0.1203(4) 0.2942(13) 0.3188(3) 0.0412(12) Uani 1 1 d . . .
H1A H 0.0839 0.1668 0.3167 0.049 Uiso 1 1 calc R . .
H1B H 0.0757 0.3937 0.2904 0.049 Uiso 1 1 calc R . .
C2 C 0.1453(6) 0.3545(12) 0.4105(4) 0.064(2) Uani 1 1 d . . .
H2A H 0.1055 0.4732 0.4233 0.077 Uiso 1 1 calc R . .
H2B H 0.1238 0.2482 0.4480 0.077 Uiso 1 1 calc R . .
C3 C 0.2854(6) 0.5425(10) 0.3677(4) 0.0546(18) Uani 1 1 d . . .
H3A H 0.3580 0.5782 0.3809 0.066 Uiso 1 1 calc R . .
H3B H 0.2433 0.6616 0.3745 0.066 Uiso 1 1 calc R . .
C4 C 0.2740(5) 0.4744(8) 0.2766(4) 0.0344(13) Uani 1 1 d . . .
H4A H 0.2327 0.5700 0.2427 0.041 Uiso 1 1 calc R . .
H4B H 0.3423 0.4626 0.2527 0.041 Uiso 1 1 calc R . .
C5 C 0.2883(5) 0.1331(9) 0.3241(4) 0.0384(14) Uani 1 1 d . . .
H5A H 0.3535 0.1144 0.2959 0.046 Uiso 1 1 calc R . .
H5B H 0.2532 0.0048 0.3268 0.046 Uiso 1 1 calc R . .
C6 C 0.3099(6) 0.2140(12) 0.4125(4) 0.0574(19) Uani 1 1 d . . .
H6A H 0.2905 0.1143 0.4538 0.069 Uiso 1 1 calc R . .
H6B H 0.3845 0.2390 0.4212 0.069 Uiso 1 1 calc R . .
C7 C 0.1953(4) 0.2083(9) 0.1877(3) 0.0316(12) Uani 1 1 d . . .
H7A H 0.1425 0.2962 0.1616 0.038 Uiso 1 1 calc R . .
H7B H 0.1651 0.0754 0.1902 0.038 Uiso 1 1 calc R . .
C8 C 0.2863(4) 0.2017(8) 0.1325(3) 0.0289(12) Uani 1 1 d . . .
C9 C 0.3506(4) 0.0417(8) 0.1282(3) 0.0316(12) Uani 1 1 d . . .
C10 C 0.4342(4) 0.0384(9) 0.0784(3) 0.0294(11) Uani 1 1 d . . .
C11 C 0.4552(4) 0.1949(8) 0.0268(3) 0.0288(11) Uani 1 1 d . . .
C12 C 0.3888(4) 0.3530(7) 0.0272(3) 0.0291(12) Uani 1 1 d . . .
C13 C 0.3060(4) 0.3549(8) 0.0805(3) 0.0310(12) Uani 1 1 d . . .

loop_
_atom_site_aniso_label
_atom_site_aniso_U_11
_atom_site_aniso_U_22
_atom_site_aniso_U_33
_atom_site_aniso_U_23
_atom_site_aniso_U_13
_atom_site_aniso_U_12
Br1 0.0302(3) 0.0395(4) 0.0808(8) -0.0005(10) -0.0007(5) -0.0045(5)
Br1B 0.039(5) 0.024(4) 0.119(12) -0.003(14) -0.005(8) -0.005(6)
F9 0.0450(19) 0.0297(15) 0.0502(19) 0.0101(16) 0.0142(15) 0.0005(14)
F10 0.0349(17) 0.0353(15) 0.0488(19) 0.0071(16) 0.0059(14) 0.0087(14)
F12 0.0355(17) 0.0450(19) 0.0401(17) 0.0121(16) 0.0079(14) 0.0060(15)
F13 0.0355(17) 0.0404(17) 0.0397(17) 0.0064(16) 0.0049(14) 0.0131(15)
N1 0.0275(18) 0.032(2) 0.028(2) -0.003(2) 0.0049(15) -0.004(3)
N2 0.078(4) 0.054(3) 0.035(3) -0.004(3) -0.003(3) -0.011(3)
C1 0.035(2) 0.045(3) 0.045(3) -0.007(4) 0.018(2) 0.000(4)
C2 0.070(5) 0.083(6) 0.041(3) -0.007(3) 0.022(3) -0.006(4)
C3 0.074(5) 0.042(4) 0.047(4) -0.002(3) 0.000(4) -0.017(4)
C4 0.037(3) 0.030(3) 0.036(3) 0.005(3) 0.002(3) -0.011(2)
C5 0.041(3) 0.034(3) 0.039(3) 0.011(3) -0.003(3) 0.001(3)
C6 0.069(5) 0.065(5) 0.037(4) 0.011(3) -0.006(3) -0.001(4)
C7 0.023(2) 0.040(3) 0.031(3) -0.002(2) 0.001(2) -0.004(2)
C8 0.027(3) 0.034(3) 0.026(3) -0.004(3) 0.003(2) 0.000(2)
C9 0.031(3) 0.028(3) 0.035(3) 0.005(3) 0.004(2) -0.002(2)
C10 0.025(3) 0.033(3) 0.030(3) -0.005(2) 0.000(2) 0.000(2)
C11 0.023(3) 0.036(3) 0.028(3) 0.002(2) 0.001(2) 0.001(2)
C12 0.030(3) 0.027(3) 0.030(3) 0.006(2) 0.001(2) 0.0006(19)
C13 0.027(3) 0.036(3) 0.030(3) 0.002(2) -0.004(2) 0.005(2)

loop_
_atom_type_symbol
_atom_type_description
_atom_type_scat_dispersion_real
_atom_type_scat_dispersion_imag
_atom_type_scat_source
C C 0.0033 0.0016 'International Tables Vol C Tables 4.2.6.8 and 6.1.1.4'
H H 0.0000 0.0000 'International Tables Vol C Tables 4.2.6.8 and 6.1.1.4'
N N 0.0061 0.0033 'International Tables Vol C Tables 4.2.6.8 and 6.1.1.4'
F F 0.0171 0.0103 'International Tables Vol C Tables 4.2.6.8 and 6.1.1.4'
Br Br -0.2901 2.4595 'International Tables Vol C Tables 4.2.6.8 and 6.1.1.4'

loop_
_geom_angle_atom_site_label_1
_geom_angle_atom_site_label_2
_geom_angle_atom_site_label_3
_geom_angle
_geom_angle_site_symmetry_3
C4 N1 C5 108.9(4) .
C4 N1 C7 111.6(4) .
C5 N1 C7 111.6(5) .
C4 N1 C1 109.8(5) .
C5 N1 C1 108.2(5) .
C7 N1 C1 106.8(4) .
C6 N2 C2 107.7(6) .
C6 N2 C3 108.9(5) .
C2 N2 C3 107.9(6) .
N1 C1 C2 107.7(4) .
N1 C1 H1A 110.2 .
C2 C1 H1A 110.2 .
N1 C1 H1B 110.2 .
C2 C1 H1B 110.2 .
H1A C1 H1B 108.5 .
N2 C2 C1 112.5(5) .
N2 C2 H2A 109.1 .
C1 C2 H2A 109.1 .
N2 C2 H2B 109.1 .
C1 C2 H2B 109.1 .
H2A C2 H2B 107.8 .
N2 C3 C4 113.1(5) .
N2 C3 H3A 109.0 .
C4 C3 H3A 109.0 .
N2 C3 H3B 109.0 .
C4 C3 H3B 109.0 .
H3A C3 H3B 107.8 .
N1 C4 C3 107.5(4) .
N1 C4 H4A 110.2 .
C3 C4 H4A 110.2 .
N1 C4 H4B 110.2 .
C3 C4 H4B 110.2 .
H4A C4 H4B 108.5 .
N1 C5 C6 108.2(5) .
N1 C5 H5A 110.1 .
C6 C5 H5A 110.1 .
N1 C5 H5B 110.1 .
C6 C5 H5B 110.1 .
H5A C5 H5B 108.4 .
N2 C6 C5 112.6(6) .
N2 C6 H6A 109.1 .
C5 C6 H6A 109.1 .
N2 C6 H6B 109.1 .
C5 C6 H6B 109.1 .
H6A C6 H6B 107.8 .
N1 C7 C8 114.2(4) .
N1 C7 H7A 108.7 .
C8 C7 H7A 108.7 .
N1 C7 H7B 108.7 .
C8 C7 H7B 108.7 .
H7A C7 H7B 107.6 .
C13 C8 C9 116.3(4) .
C13 C8 C7 120.5(5) .
C9 C8 C7 123.2(5) .
F9 C9 C8 120.0(4) .
F9 C9 C10 117.3(5) .
C8 C9 C10 122.7(5) .
F10 C10 C9 118.5(5) .
F10 C10 C11 120.4(4) .
C9 C10 C11 121.0(5) .
C12 C11 C10 117.1(4) .
C12 C11 C11 120.9(4) 2_655
C10 C11 C11 121.9(4) 2_655
F12 C12 C11 121.5(4) .
F12 C12 C13 117.9(4) .
C11 C12 C13 120.6(4) .
F13 C13 C8 121.2(4) .
F13 C13 C12 116.6(4) .
C8 C13 C12 122.2(4) .

loop_
_geom_bond_atom_site_label_1
_geom_bond_atom_site_label_2
_geom_bond_distance
_geom_bond_site_symmetry_2
F9 C9 1.352(6) .
F10 C10 1.326(6) .
F12 C12 1.339(6) .
F13 C13 1.345(6) .
N1 C4 1.508(7) .
N1 C5 1.509(7) .
N1 C7 1.509(6) .
N1 C1 1.515(5) .
N2 C6 1.452(9) .
N2 C2 1.458(10) .
N2 C3 1.461(9) .
C1 C2 1.542(8) .
C1 H1A 0.9900 .
C1 H1B 0.9900 .
C2 H2A 0.9900 .
C2 H2B 0.9900 .
C3 C4 1.530(8) .
C3 H3A 0.9900 .
C3 H3B 0.9900 .
C4 H4A 0.9900 .
C4 H4B 0.9900 .
C5 C6 1.531(9) .
C5 H5A 0.9900 .
C5 H5B 0.9900 .
C6 H6A 0.9900 .
C6 H6B 0.9900 .
C7 C8 1.515(7) .
C7 H7A 0.9900 .
C7 H7B 0.9900 .
C8 C13 1.368(7) .
C8 C9 1.380(8) .
C9 C10 1.382(7) .
C10 C11 1.385(8) .
C11 C12 1.384(7) .
C11 C11 1.482(10) 2_655
C12 C13 1.408(7) .

loop_
_geom_torsion_atom_site_label_1
_geom_torsion_atom_site_label_2
_geom_torsion_atom_site_label_3
_geom_torsion_atom_site_label_4
_geom_torsion
_geom_torsion_site_symmetry_1
_geom_torsion_site_symmetry_4
C4 N1 C1 C2 -61.9(7) . .
C5 N1 C1 C2 56.8(8) . .
C7 N1 C1 C2 177.0(6) . .
C6 N2 C2 C1 -62.1(8) . .
C3 N2 C2 C1 55.4(9) . .
N1 C1 C2 N2 4.9(10) . .
C6 N2 C3 C4 53.9(8) . .
C2 N2 C3 C4 -62.8(8) . .
C5 N1 C4 C3 -62.8(6) . .
C7 N1 C4 C3 173.6(5) . .
C1 N1 C4 C3 55.4(6) . .
N2 C3 C4 N1 6.7(8) . .
C4 N1 C5 C6 56.8(6) . .
C7 N1 C5 C6 -179.6(5) . .
C1 N1 C5 C6 -62.4(6) . .
C2 N2 C6 C5 56.4(7) . .
C3 N2 C6 C5 -60.4(7) . .
N1 C5 C6 N2 4.8(7) . .
C4 N1 C7 C8 54.6(6) . .
C5 N1 C7 C8 -67.4(6) . .
C1 N1 C7 C8 174.6(5) . .
N1 C7 C8 C13 -95.8(6) . .
N1 C7 C8 C9 87.3(7) . .
C13 C8 C9 F9 -178.4(5) . .
C7 C8 C9 F9 -1.4(8) . .
C13 C8 C9 C10 3.9(8) . .
C7 C8 C9 C10 -179.1(5) . .
F9 C9 C10 F10 -2.3(7) . .
C8 C9 C10 F10 175.5(5) . .
F9 C9 C10 C11 179.3(5) . .
C8 C9 C10 C11 -3.0(8) . .
F10 C10 C11 C12 -178.6(5) . .
C9 C10 C11 C12 -0.2(7) . .
F10 C10 C11 C11 1.3(9) . 2_655
C9 C10 C11 C11 179.7(6) . 2_655
C10 C11 C12 F12 -177.1(5) . .
C11 C11 C12 F12 3.0(9) 2_655 .
C10 C11 C12 C13 2.2(7) . .
C11 C11 C12 C13 -177.8(6) 2_655 .
C9 C8 C13 F13 177.7(5) . .
C7 C8 C13 F13 0.7(8) . .
C9 C8 C13 C12 -1.9(8) . .
C7 C8 C13 C12 -178.9(5) . .
F12 C12 C13 F13 -1.5(7) . .
C11 C12 C13 F13 179.2(5) . .
F12 C12 C13 C8 178.2(5) . .
C11 C12 C13 C8 -1.1(8) . .
